data_1530529
loop_
_publ_author_name
'Pakhomov, V.I.'
'Fedorov, P.M.'
'Ivanova-Korfini, I.N.'

_publ_section_title
;
 Structure of the (Hg2 Br5)(-) anion in the Cs Hg2 Br5 crystal
;
_journal_name_full
;
Koordinatsionnaya Khimiya (= Coordination Chemistry (USSR))
;
_journal_page_first 1245
_journal_page_last 1248
_journal_volume 5
_journal_year 1979
_chemical_formula_sum 'Br5 Cs Hg2'
_chemical_name_systematic 'Cs Hg2 Br5'
_space_group_IT_number 11
_symmetry_space_group_name_Hall '-P 2yb'
_symmetry_space_group_name_H-M 'P 1 21/m 1'
_cell_angle_alpha 90
_cell_angle_beta 106.88
_cell_angle_gamma 90
_cell_formula_units_Z 2
_cell_length_a 8.358
_cell_length_b 6.302
_cell_length_c 11.17
_cell_volume 562.999
_citation_journal_id_ASTM KOKHDC
_cod_data_source_file Pakhomov_KOKHDC_1979_544.cif
_cod_data_source_block Br5Cs1Hg2
_cod_original_cell_volume 562.9986
_cod_original_formula_sum 'Br5 Cs1 Hg2'
_cod_database_code 1530529

loop_
_symmetry_equiv_pos_as_xyz
x,y,z
-x,y+1/2,-z
-x,-y,-z
x,-y-1/2,z

loop_
_atom_site_label
_atom_site_type_symbol
_atom_site_fract_x
_atom_site_fract_y
_atom_site_fract_z
_atom_site_occupancy
_atom_site_U_iso_or_equiv
Hg1 Hg+2 0.9606 0.25 0.1366 1 0.0
Br3 Br-1 0.662 0.25 0.101 1 0.0
Br2 Br-1 0.011 0.25 0.789 1 0.0
Cs1 Cs+1 0.473 0.25 0.748 1 0.0
Br4 Br-1 0.241 0.25 0.123 1 0.0
Br5 Br-1 0.1 0.25 0.438 1 0.0
Br1 Br-1 0.573 0.25 0.432 1 0.0
Hg2 Hg+2 0.8686 0.25 0.5557 1 0.0
